data_2004294
loop_
_publ_author_name
'Bianchini, C.'
'Masi, D.'
'Peruzzini, M.'
'Romerosa, A.'
'Zanobini, F.'

_publ_section_title
;<i>mer</i>,<i>trans</i>-[Bis(2-diphenylphosphinoethyl)(<i>n</i>-propyl)amine-<i>N</i>,<i>P</i>,<i>P</i>']dichloro(triphenylphosphine)ruthenium(II)
 0.5-Dichloromethane Solvate
;
_journal_issue 12
_journal_name_full 'Acta Crystallographica Section C'
_journal_page_first 2514
_journal_page_last 2517
_journal_paper_doi 10.1107/S0108270195007591
_journal_volume 51
_journal_year 1995
_chemical_formula_moiety 'C49 H50 Cl2 N P3 Ru , 0.5C H2 Cl2'
_chemical_formula_sum 'C49.5 H51 Cl3 N P3 Ru'
_chemical_formula_weight 960.30
_space_group_IT_number 15
_symmetry_cell_setting monoclinic
_symmetry_space_group_name_Hall '-C 2yc'
_symmetry_space_group_name_H-M 'C 1 2/c 1'
_atom_type_scat_source 'IntTabIV and Stewart, Davidson & Simpson (1965) (H atoms)'
_cell_angle_alpha 90
_cell_angle_beta 92.16(3)
_cell_angle_gamma 90
_cell_formula_units_Z 8
_cell_length_a 44.117(9)
_cell_length_b 10.650(2)
_cell_length_c 18.898(4)
_cell_measurement_reflns_used 25
_cell_measurement_temperature 293
_cell_measurement_theta_max 17.5
_cell_measurement_theta_min 15
_cell_volume 8873(3)
_diffrn_measurement_device 'Philips PW1100'
_diffrn_measurement_method '\w/2\q scans'
_diffrn_radiation_type CuK\a
_diffrn_radiation_wavelength 1.54184
_diffrn_reflns_limit_h_max 49
_diffrn_reflns_limit_h_min -49
_diffrn_reflns_limit_k_max 11
_diffrn_reflns_limit_k_min 0
_diffrn_reflns_limit_l_max 21
_diffrn_reflns_limit_l_min 0
_diffrn_reflns_number 5232
_diffrn_reflns_theta_max 60
_diffrn_standards_decay_% none
_diffrn_standards_interval_count 200
_diffrn_standards_number 3
_exptl_absorpt_coefficient_mu 5.817
_exptl_absorpt_correction_T_max 1.00
_exptl_absorpt_correction_T_min 0.66
_exptl_absorpt_correction_type 'empirical, (DIFABS: Walker & Stuart, 1983)'
_exptl_crystal_colour orange
_exptl_crystal_density_diffrn 1.436
_exptl_crystal_description needle
_exptl_crystal_size_max 0.40
_exptl_crystal_size_mid 0.35
_exptl_crystal_size_min 0.30
_refine_diff_density_max 0.611
_refine_diff_density_min -0.672
_refine_ls_extinction_method none
_refine_ls_goodness_of_fit_obs 1.202
_refine_ls_hydrogen_treatment 'H atoms: see text'
_refine_ls_number_parameters 450
_refine_ls_number_reflns 5232
_refine_ls_R_factor_obs 0.0339
_refine_ls_shift/esd_max -0.022
_refine_ls_structure_factor_coef Fsqd
_refine_ls_weighting_scheme
;                    1/[\s^2^(F~o~)^2^+(0.0469P)^2^+41.3217P]
where P = (F~o~^2^+2F~c~^2^)/3
;
_refine_ls_wR_factor_obs 0.0999
_reflns_number_observed 5231
_reflns_number_total 5232
_reflns_observed_criterion I>2\s(I)
_cod_data_source_file na1178.cif
_cod_data_source_block na1178a
_cod_original_sg_symbol_H-M 'C 2/c'
_cod_database_code 2004294

loop_
_symmetry_equiv_pos_as_xyz
x,y,z
x,-y,1/2+z
-x,-y,-z
-x,y,1/2-z
1/2+x,1/2+y,z
1/2+x,1/2-y,1/2+z
1/2-x,1/2-y,-z
1/2-x,1/2+y,1/2-z

loop_
_atom_site_label
_atom_site_fract_x
_atom_site_fract_y
_atom_site_fract_z
_atom_site_U_iso_or_equiv
Ru(1) .36670(10) .29270(10) .09660(10) .0250(10)
P(1) .31490(10) .23210(10) .08900(10) .0300(10)
P(2) .41250(10) .37730(10) .05520(10) .0300(10)
P(3) .37150(10) .36470(10) .21210(10) .0270(10)
Cl(1) .34560(10) .49560(10) .06280(10) .0360(10)
Cl(2) .38580(10) .08710(10) .13420(10) .0350(10)
N(1) .36340(10) .2294(4) -.0218(2) .0300(10)
C(1) .30760(10) .2626(5) -.0063(2) .0380(10)
C(2) .33190(10) .1917(5) -.0451(2) .0370(10)
C(3) .40380(10) .3869(5) -.0418(2) .0410(10)
C(4) .37210(10) .3421(5) -.0634(2) .0360(10)
C(5) .38430(10) .1224(5) -.0351(2) .0400(10)
C(6) .38910(10) .0874(6) -0.1123(3) .054(2)
C(7) .4074(2) -.0322(8) -0.1159(4) .088(2)
C(2,1) .26730(10) .0574(3) .0813(2) .0530(10)
C(3,1) .25470(10) -.0613(4) .0724(2) .063(2)
C(4,1) .27330(10) -0.1667(3) .0731(2) .061(2)
C(5,1) .30450(10) -0.1534(2) .0825(2) .055(2)
C(6,1) .31720(10) -.0347(3) .0914(2) .0450(10)
C(1,1) .29860(10) .0708(2) .0907(2) .0350(10)
C(2,2) .27320(10) .4305(3) .1106(2) .0510(10)
C(3,2) .25250(10) .4950(3) .1506(2) .069(2)
C(4,2) .24440(10) .4478(3) .2158(2) .061(2)
C(5,2) .25690(10) .3359(4) .24090(10) .053(2)
C(6,2) .27770(10) .2713(3) .2009(2) .0420(10)
C(1,2) .28580(10) .3186(3) .1358(2) .0340(10)
C(2,3) .45500(10) .1797(3) .0798(2) .0460(10)
C(3,3) .48260(10) .1196(3) .0710(2) .058(2)
C(4,3) .50540(10) .1795(3) .0351(2) .059(2)
C(5,3) .50060(10) .2994(3) .0078(2) .055(2)
C(6,3) .47300(10) .3594(2) .0166(2) .0460(10)
C(1,3) .45020(10) .2996(3) .0526(2) .0370(10)
C(2,4) .44620(10) .5537(3) .1336(2) .0420(10)
C(3,4) .45420(10) .6737(3) .1563(2) .057(2)
C(4,4) .44050(10) .7780(2) .1246(2) .066(2)
C(5,4) .41880(10) .7624(2) .0702(2) .061(2)
C(6,4) .41070(10) .6424(3) .0475(2) .0480(10)
C(1,4) .42440(10) .5380(2) .0792(2) .0360(10)
C(2,5) .42060(10) .4767(3) .2943(2) .0450(10)
C(3,5) .44980(10) .4763(3) .3243(2) .056(2)
C(4,5) .46910(10) .3757(4) .3126(2) .057(2)
C(5,5) .45910(10) .2755(3) .2708(2) .060(2)
C(6,5) .42980(10) .2758(3) .2408(2) .0460(10)
C(1,5) .41060(10) .3764(3) .2525(2) .0320(10)
C(2,6) .35330(10) .3342(2) .3514(2) .0460(10)
C(3,6) .33890(10) .2747(3) .40630(10) .0520(10)
C(4,6) .32560(10) .1578(3) .39530(10) .0480(10)
C(5,6) .32660(10) .1003(2) .3294(2) .0420(10)
C(6,6) .34100(10) .1598(3) .27450(10) .0330(10)
C(1,6) .35440(10) .2767(3) .28550(10) .0300(10)
C(2,7) .37200(10) .6291(3) .2092(2) .0430(10)
C(3,7) .35940(10) .7477(2) .2179(2) .054(2)
C(4,7) .33060(10) .7599(2) .2440(2) .060(2)
C(5,7) .31420(10) .6536(3) .2616(2) .056(2)
C(6,7) .32670(10) .5350(3) .2530(2) .0440(10)
C(1,7) .35560(10) .5228(2) .2268(2) .0340(10)
Cl(1S) .5000 .9410(3) .2500 .1140(10)
CS .5347(4) .9357(18) .2087(8) .096(5)
Cl(2S) .53060(10) .8301(5) .1417(3) .114(2)
H(11) .28760(10) .2331(5) -.0212(2) .053(4)
H(21) .30880(10) .3519(5) -.0161(2) .053(4)
H(12) .32940(10) .1024(5) -.0370(2) .053(4)
H(22) .32910(10) .2067(5) -.0955(2) .053(4)
H(13) .40610(10) .4733(5) -.0570(2) .053(4)
H(23) .41850(10) .3367(5) -.0663(2) .053(4)
H(14) .35770(10) .4091(5) -.0559(2) .053(4)
H(24) .37130(10) .3216(5) -0.1135(2) .053(4)
H(15) .37670(10) .0489(5) -.0113(2) .053(4)
H(25) .40400(10) .1423(5) -.0131(2) .053(4)
H(16) .36960(10) .0757(6) -0.1368(3) .053(4)
H(26) .39970(10) .1548(6) -0.1355(3) .053(4)
H(17) .4103(8) -.054(4) -0.1711(6) .053(4)
H(27) .3961(8) -0.110(3) -.0910(17) .053(4)
H(37) .4293(4) -.017(4) -.0899(16) .053(4)
H(2,1) .25280(10) .1397(4) .0808(3) .063(5)
H(3,1) .23030(10) -.0717(5) .0650(3) .076(4)
H(4,1) .26340(10) -0.2594(3) .0662(3) .076(4)
H(5,1) .31900(10) -0.2537(3) .0830(3) .076(4)
H(6,1) .34150(10) -.0242(4) .0988(3) .063(5)
H(2,2) .27960(10) .4674(5) .0597(2) .063(5)
H(3,2) .24270(10) .5824(4) .1310(3) .076(4)
H(4,2) .22820(10) .4982(5) .2470(3) .076(4)
H(5,2) .25060(10) .2990(5) .2918(2) .076(4)
H(6,2) .28740(10) .1840(3) .2206(2) .063(5)
H(2,3) .43720(10) .1329(4) .1079(3) .063(5)
H(3,3) .48630(10) .0260(3) .0923(3) .076(4)
H(4,3) .52690(10) .1326(5) .0282(3) .076(4)
H(5,3) .51840(10) .3461(5) -.0202(3) .076(4)
H(6,3) .46930(10) .4531(3) -.0047(3) .063(5)
H(2,4) .45690(10) .4722(4) .1583(2) .063(5)
H(3,4) .47120(10) .6859(5) .1988(2) .076(4)
H(4,4) .44680(10) .8717(3) .1424(3) .076(4)
H(5,4) .40810(10) .8438(3) .0455(3) .076(4)
H(6,4) .39370(10) .6302(5) .0050(2) .063(5)
H(2,5) .40560(10) .5553(3) .3035(2) .063(5)
H(3,5) .45770(10) .5546(4) .3569(3) .076(4)
H(4,5) .49190(10) .3754(5) .3360(3) .076(4)
H(5,5) .47410(10) .1969(4) .2617(3) .076(4)
H(6,5) .42200(10) .1976(3) .2082(3) .063(5)
H(2,6) .36380(10) .4254(3) .3600(2) .063(5)
H(3,6) .33810(10) .3195(4) .4577(2) .076(4)
H(4,6) .31430(10) .1113(4) .4381(2) .076(4)
H(5,6) .31620(10) .0090(3) .3208(2) .076(4)
H(6,6) .34190(10) .1149(4) .2230(2) .063(5)
H(2,7) .39450(10) .6196(4) .1888(3) .063(5)
H(3,7) .37220(10) .8307(3) .2041(3) .076(4)
H(4,7) .32080(10) .8524(3) .2508(3) .076(4)
H(5,7) .29170(10) .6631(5) .2821(3) .076(4)
H(6,7) .31390(10) .4520(3) .2667(3) .063(5)

loop_
_geom_angle_atom_site_label_1
_geom_angle_atom_site_label_2
_geom_angle_atom_site_label_3
_geom_angle_site_symmetry_3
_geom_angle
_geom_angle_publ_flag
P(3) Ru(1) N(1) . 176.91(10) yes
P(3) Ru(1) P(2) . 97.87(5) yes
N(1) Ru(1) P(2) . 79.45(9) yes
P(3) Ru(1) P(1) . 101.55(5) yes
N(1) Ru(1) P(1) . 80.69(10) yes
P(2) Ru(1) P(1) . 155.97(4) yes
P(3) Ru(1) Cl(1) . 88.51(4) yes
N(1) Ru(1) Cl(1) . 89.69(10) yes
P(2) Ru(1) Cl(1) . 84.18(4) yes
P(1) Ru(1) Cl(1) . 82.33(4) yes
P(3) Ru(1) Cl(2) . 90.30(4) yes
N(1) Ru(1) Cl(2) . 91.61(10) yes
P(2) Ru(1) Cl(2) . 98.56(4) yes
P(1) Ru(1) Cl(2) . 95.37(4) yes
Cl(1) Ru(1) Cl(2) . 177.14(4) yes
C(4) N(1) C(5) . 110.6(4) yes
C(4) N(1) C(2) . 108.4(3) yes
C(5) N(1) C(2) . 108.6(4) yes
C(4) N(1) Ru(1) . 105.3(3) yes
C(5) N(1) Ru(1) . 111.4(3) yes
C(2) N(1) Ru(1) . 112.5(3) yes
C(2) C(1) P(1) . 106.4(3) yes
N(1) C(2) C(1) . 112.8(4) yes
C(4) C(3) P(2) . 113.6(3) yes
N(1) C(4) C(3) . 111.3(4) yes
N(1) C(5) C(6) . 117.1(4) yes
C(7) C(6) C(5) . 110.1(5) yes
C(1,2) P(1) C(1) . 106.3(2) no
C(1,2) P(1) C(1,1) . 100.2(5) no
C(1) P(1) C(1,1) . 97.2(5) no
C(1,2) P(1) Ru(1) . 121.60(12) no
C(1) P(1) Ru(1) . 98.2(2) no
C(1,1) P(1) Ru(1) . 128.4(6) no
C(1,4) P(2) C(1,3) . 99.9(2) no
C(1,4) P(2) C(3) . 103.7(2) no
C(1,3) P(2) C(3) . 98.6(2) no
C(1,4) P(2) Ru(1) . 120.70(12) no
C(1,3) P(2) Ru(1) . 127.82(11) no
C(3) P(2) Ru(1) . 101.6(2) no
C(1,7) P(3) C(1,6) . 100.32(14) no
C(1,7) P(3) C(1,5) . 103.15(14) no
C(1,6) P(3) C(1,5) . 97.1(2) no
C(1,7) P(3) Ru(1) . 114.98(12) no
C(1,6) P(3) Ru(1) . 120.76(10) no
C(1,5) P(3) Ru(1) . 117.33(11) no
C(3,1) C(2,1) C(1,1) . 120.0 no
C(2,1) C(3,1) C(4,1) . 120.0 no
C(3,1) C(4,1) C(5,1) . 120.0 no
C(4,1) C(5,1) C(6,1) . 120.0 no
C(1,1) C(6,1) C(5,1) . 120.0 no
C(6,1) C(1,1) C(2,1) . 120.0 no
C(6,1) C(1,1) P(1) . 121.1(2) no
C(2,1) C(1,1) P(1) . 118.3(2) no
C(3,2) C(2,2) C(1,2) . 120.0 no
C(2,2) C(3,2) C(4,2) . 120.0 no
C(5,2) C(4,2) C(3,2) . 120.0 no
C(4,2) C(5,2) C(6,2) . 120.0 no
C(1,2) C(6,2) C(5,2) . 120.0 no
C(6,2) C(1,2) C(2,2) . 120.0 no
C(6,2) C(1,2) P(1) . 117.0(2) no
C(2,2) C(1,2) P(1) . 122.9(2) no
C(3,3) C(2,3) C(1,3) . 120.0 no
C(2,3) C(3,3) C(4,3) . 120.0 no
C(3,3) C(4,3) C(5,3) . 120.0 no
C(6,3) C(5,3) C(4,3) . 120.0 no
C(5,3) C(6,3) C(1,3) . 120.0 no
C(6,3) C(1,3) P(2) . 118.3(2) no
C(2,3) C(1,3) P(2) . 121.5(2) no
C(3,4) C(2,4) C(1,4) . 120.0 no
C(4,4) C(3,4) C(2,4) . 120.0 no
C(3,4) C(4,4) C(5,4) . 120.0 no
C(4,4) C(5,4) C(6,4) . 120.0 no
C(1,4) C(6,4) C(5,4) . 120.0 no
C(6,4) C(1,4) C(2,4) . 120.0 no
C(6,4) C(1,4) P(2) . 121.4(2) no
C(2,4) C(1,4) P(2) . 118.4(2) no
C(3,5) C(2,5) C(1,5) . 120.0 no
C(4,5) C(3,5) C(2,5) . 120.0 no
C(5,5) C(4,5) C(3,5) . 120.0 no
C(4,5) C(5,5) C(6,5) . 120.0 no
C(1,5) C(6,5) C(5,5) . 120.0 no
C(6,5) C(1,5) C(2,5) . 120.0 no
C(6,5) C(1,5) P(3) . 116.3(2) no
C(2,5) C(1,5) P(3) . 123.6(2) no
C(3,6) C(2,6) C(1,6) . 120.0 no
C(4,6) C(3,6) C(2,6) . 120.0 no
C(3,6) C(4,6) C(5,6) . 120.0 no
C(4,6) C(5,6) C(6,6) . 120.0 no
C(1,6) C(6,6) C(5,6) . 120.0 no
C(6,6) C(1,6) C(2,6) . 120.0 no
C(6,6) C(1,6) P(3) . 121.5(2) no
C(2,6) C(1,6) P(3) . 118.4(2) no
C(3,7) C(2,7) C(1,7) . 120.0 no
C(4,7) C(3,7) C(2,7) . 120.0 no
C(3,7) C(4,7) C(5,7) . 120.0 no
C(6,7) C(5,7) C(4,7) . 120.0 no
C(1,7) C(6,7) C(5,7) . 120.0 no
C(6,7) C(1,7) C(2,7) . 120.0 no
C(6,7) C(1,7) P(3) . 119.8(2) no
C(2,7) C(1,7) P(3) . 120.1(2) no
CSOL Cl(1S) CSOL1 4_655 176.3(13) no
Cl(2S) CSOL Cl(1S) . 106.6(10) no

loop_
_geom_bond_atom_site_label_1
_geom_bond_atom_site_label_2
_geom_bond_site_symmetry_2
_geom_bond_distance
_geom_bond_publ_flag
Ru(1) P(1) . 2.3750(10) yes
Ru(1) P(2) . 2.3710(10) yes
Ru(1) P(3) . 2.3150(10) yes
Ru(1) Cl(1) . 2.4300(10) yes
Ru(1) Cl(2) . 2.4410(10) yes
Ru(1) N(1) . 2.337(4) yes
P(1) C(1) . 1.848(5) yes
P(2) C(3) . 1.861(5) yes
C(1) C(2) . 1.520(7) yes
C(3) C(4) . 1.522(7) yes
C(5) C(6) . 1.527(7) yes
C(6) C(7) . 1.511(9) yes
N(1) C(2) . 1.499(6) yes
N(1) C(4) . 1.493(6) yes
N(1) C(5) . 1.494(6) yes
P(1) C(1,2) . 1.834(2) no
P(1) C(1,1) . 1.863(3) no
P(2) C(1,4) . 1.842(3) no
P(2) C(1,3) . 1.861(2) no
P(3) C(1,7) . 1.849(2) no
P(3) C(1,6) . 1.858(2) no
P(3) C(1,5) . 1.863(2) no
C(2,1) C(3,1) . 1.39 no
C(2,1) C(1,1) . 1.39 no
C(3,1) C(4,1) . 1.39 no
C(4,1) C(5,1) . 1.39 no
C(5,1) C(6,1) . 1.39 no
C(6,1) C(1,1) . 1.39 no
C(2,2) C(3,2) . 1.39 no
C(2,2) C(1,2) . 1.39 no
C(3,2) C(4,2) . 1.39 no
C(4,2) C(5,2) . 1.39 no
C(5,2) C(6,2) . 1.39 no
C(6,2) C(1,2) . 1.39 no
C(2,3) C(3,3) . 1.39 no
C(2,3) C(1,3) . 1.39 no
C(3,3) C(4,3) . 1.39 no
C(4,3) C(5,3) . 1.39 no
C(5,3) C(6,3) . 1.39 no
C(6,3) C(1,3) . 1.39 no
C(2,4) C(3,4) . 1.39 no
C(2,4) C(1,4) . 1.39 no
C(3,4) C(4,4) . 1.39 no
C(4,4) C(5,4) . 1.39 no
C(5,4) C(6,4) . 1.39 no
C(6,4) C(1,4) . 1.39 no
C(2,5) C(3,5) . 1.39 no
C(2,5) C(1,5) . 1.39 no
C(3,5) C(4,5) . 1.39 no
C(4,5) C(5,5) . 1.39 no
C(5,5) C(6,5) . 1.39 no
C(6,5) C(1,5) . 1.39 no
C(2,6) C(3,6) . 1.39 no
C(2,6) C(1,6) . 1.39 no
C(3,6) C(4,6) . 1.39 no
C(4,6) C(5,6) . 1.39 no
C(5,6) C(6,6) . 1.39 no
C(6,6) C(1,6) . 1.39 no
C(2,7) C(3,7) . 1.39 no
C(2,7) C(1,7) . 1.39 no
C(3,7) C(4,7) . 1.39 no
C(4,7) C(5,7) . 1.39 no
C(5,7) C(6,7) . 1.39 no
C(6,7) C(1,7) . 1.39 no
Cl(1S) CSOL . 1.74(2) no
Cl(1S) CSOL 4_655 1.74(2) no
CSOL Cl(2S) . 1.70(2) no
